data_4067096
loop_
_publ_author_name
'Colebatch, Annie L.'
'Hill, Anthony F.'
'Shang, Rong'
'Willis, Anthony C.'

_publ_section_title
;
 Synthesis of a Thiocarbamoyl Alkylidyne Complex and Caveats Associated
 with the Use of [Mo(\\tb CLi)(CO)2(Tp*)] (Tp* =
 Hydrotris(3,5-dimethylpyrazol-1-yl)borate)
;
_journal_issue 23
_journal_name_full Organometallics
_journal_page_first 6482
_journal_paper_doi 10.1021/om1008296
_journal_volume 29
_journal_year 2010
_chemical_formula_moiety 'C36 H46 B2 Mo2 N12 O4, C H2 Cl2'
_chemical_formula_sum 'C37 H48 B2 Cl2 Mo2 N12 O4'
_chemical_formula_weight 1009.27
_space_group_IT_number 14
_symmetry_cell_setting monoclinic
_symmetry_space_group_name_Hall '-P 2yn'
_symmetry_space_group_name_H-M 'P 1 21/n 1'
_atom_sites_solution_hydrogens geom
_atom_sites_solution_primary direct
_audit_creation_date 09-06-01
_audit_creation_method CRYSTALS_ver_12.85
_cell_angle_alpha 90
_cell_angle_beta 101.1250(10)
_cell_angle_gamma 90
_cell_formula_units_Z 4
_cell_length_a 12.5301(2)
_cell_length_b 17.2161(3)
_cell_length_c 20.5591(3)
_cell_measurement_reflns_used 60239
_cell_measurement_temperature 200
_cell_measurement_theta_max 27.5
_cell_measurement_theta_min 2.6
_cell_volume 4351.66(12)
_computing_cell_refinement 'DENZO/SCALEPACK (Otwinowski & Minor, 1997)'
_computing_data_collection 'COLLECT (Nonius, 1997-2001).'
_computing_data_reduction 'DENZO/SCALEPACK (Otwinowski & Minor, 1997)'
_computing_molecular_graphics 'PLATON (Spek, 2008)'
_computing_publication_material 'CRYSTALS (Betteridge et al., 2003)'
_computing_structure_refinement 'CRYSTALS (Betteridge et al., 2003)'
_computing_structure_solution 'SIR92 (Altomare et al., 1994)'
_diffrn_ambient_temperature 200
_diffrn_measured_fraction_theta_full 0.998
_diffrn_measured_fraction_theta_max 0.998
_diffrn_measurement_device 'Nonius KappaCCD'
_diffrn_measurement_device_type Area
_diffrn_measurement_method '\f and \w scans with CCD'
_diffrn_radiation_monochromator graphite
_diffrn_radiation_type 'Mo K\a'
_diffrn_radiation_wavelength 0.71073
_diffrn_reflns_av_R_equivalents 0.075
_diffrn_reflns_limit_h_max 16
_diffrn_reflns_limit_h_min -16
_diffrn_reflns_limit_k_max 22
_diffrn_reflns_limit_k_min -22
_diffrn_reflns_limit_l_max 26
_diffrn_reflns_limit_l_min -26
_diffrn_reflns_number 80604
_diffrn_reflns_theta_full 27.492
_diffrn_reflns_theta_max 27.492
_diffrn_reflns_theta_min 2.573
_diffrn_standards_number 0
_exptl_absorpt_coefficient_mu 0.753
_exptl_absorpt_correction_T_max 0.926
_exptl_absorpt_correction_T_min 0.844
_exptl_absorpt_correction_type integration
_exptl_absorpt_process_details
;
Via Gaussian method (Coppens, 1970) implemented in maXus (Mackay et al, 2000)
;
_exptl_crystal_colour brown
_exptl_crystal_density_diffrn 1.540
_exptl_crystal_density_method 'not measured'
_exptl_crystal_description plate
_exptl_crystal_F_000 2056
_exptl_crystal_size_max 0.31
_exptl_crystal_size_mid 0.16
_exptl_crystal_size_min 0.11
_refine_diff_density_max 1.11
_refine_diff_density_min -1.19
_refine_ls_extinction_method None
_refine_ls_goodness_of_fit_ref 0.7940
_refine_ls_hydrogen_treatment constr
_refine_ls_matrix_type full
_refine_ls_number_parameters 532
_refine_ls_number_reflns 9943
_refine_ls_number_restraints 0
_refine_ls_R_factor_all 0.0810
_refine_ls_R_factor_gt 0.0377
_refine_ls_shift/su_max 0.000879
_refine_ls_structure_factor_coef Fsqd
_refine_ls_weighting_details
;
 Method= Modified Sheldrick 
 w=1/[\s^2^(F^2^) + ( 0.02P)^2^ + 0.00P] 
 ,where P=(max(Fo^2^,0) + 2Fc^2^)/3 
;
_refine_ls_weighting_scheme calc
_refine_ls_wR_factor_all 0.0876
_refine_ls_wR_factor_gt 0.0813
_refine_ls_wR_factor_ref 0.0876
_reflns_limit_h_max 15
_reflns_limit_h_min -16
_reflns_limit_k_max 22
_reflns_limit_k_min 0
_reflns_limit_l_max 26
_reflns_limit_l_min 0
_reflns_number_gt 5662
_reflns_number_total 9971
_reflns_threshold_expression I>2.0\s(I)
_oxford_diffrn_Wilson_B_factor 1.97
_oxford_diffrn_Wilson_scale 68.86
_oxford_refine_ls_r_factor_ref 0.0810
_oxford_refine_ls_scale 0.12886(3)
_oxford_reflns_number_all 9943
_oxford_reflns_threshold_expression_ref I>-10.0\s(I)
_oxford_structure_analysis_title '6171520 rong001'
_cod_data_source_file om1008296_si_001.cif
_cod_data_source_block Compound_5a_dichloromethane_solvate
_cod_depositor_comments
;
The following automatic conversions were performed:

'_symmetry_cell_setting' value 'Monoclinic' changed to 'monoclinic'
according to /home/saulius/struct/CIF-dictionaries/cif_core.dic
dictionary named 'cif_core.dic' version 2.4.1 from 2010-06-29.

Automatic conversion script
Id: cif_fix_values 1715 2011-07-08 13:25:40Z adriana 
;
_cod_original_sg_symbol_H-M 'P 1 21/n 1 '
_cod_database_code 4067096

loop_
_symmetry_equiv_pos_as_xyz
x,y,z
-x,-y,-z
-x+1/2,y+1/2,-z+1/2
x+1/2,-y+1/2,z+1/2

loop_
_atom_site_label
_atom_site_type_symbol
_atom_site_fract_x
_atom_site_fract_y
_atom_site_fract_z
_atom_site_U_iso_or_equiv
_atom_site_occupancy
_atom_site_adp_type
_atom_site_refinement_flags_posn
Mo1 Mo 0.68943(2) 0.332144(19) 0.424591(14) 0.0230 1.0000 Uani .
Mo2 Mo 0.74446(2) 0.173220(18) 0.566201(14) 0.0213 1.0000 Uani .
Cl1 Cl 0.34070(12) 0.15900(8) 0.70249(7) 0.0712 1.0000 Uani .
Cl2 Cl 0.36306(16) -0.00827(9) 0.72411(7) 0.0937 1.0000 Uani .
O11 O 0.6634(3) 0.21536(18) 0.30610(15) 0.0543 1.0000 Uani .
O12 O 0.4484(2) 0.27960(16) 0.41505(15) 0.0443 1.0000 Uani .
O21 O 0.8275(2) 0.31416(17) 0.65711(15) 0.0502 1.0000 Uani .
O22 O 0.5003(2) 0.20977(16) 0.57016(15) 0.0441 1.0000 Uani .
N11 N 0.6294(2) 0.42910(17) 0.35362(15) 0.0276 1.0000 Uani .
N12 N 0.6798(3) 0.50043(18) 0.36081(15) 0.0301 1.0000 Uani .
N13 N 0.8515(2) 0.37963(17) 0.40856(15) 0.0274 1.0000 Uani .
N14 N 0.8698(2) 0.45891(17) 0.41498(15) 0.0282 1.0000 Uani .
N15 N 0.6886(2) 0.43437(17) 0.49687(14) 0.0252 1.0000 Uani .
N16 N 0.7331(2) 0.50397(17) 0.48334(15) 0.0282 1.0000 Uani .
N21 N 0.7359(2) 0.09873(17) 0.65464(14) 0.0281 1.0000 Uani .
N22 N 0.7716(2) 0.02295(18) 0.65307(14) 0.0286 1.0000 Uani .
N23 N 0.9136(2) 0.12383(17) 0.58486(14) 0.0235 1.0000 Uani .
N24 N 0.9248(2) 0.04419(16) 0.59021(14) 0.0236 1.0000 Uani .
N25 N 0.6944(2) 0.06171(16) 0.50914(14) 0.0219 1.0000 Uani .
N26 N 0.7435(2) -0.00729(16) 0.53226(14) 0.0241 1.0000 Uani .
C1 C 0.7056(3) 0.2576(2) 0.50035(17) 0.0235 1.0000 Uani .
C2 C 0.7879(3) 0.2232(2) 0.47101(18) 0.0313 1.0000 Uani .
C3 C 0.2945(4) 0.0752(3) 0.7380(2) 0.0576 1.0000 Uani .
C11 C 0.6752(3) 0.2593(2) 0.34971(19) 0.0321 1.0000 Uani .
C12 C 0.5375(3) 0.3014(2) 0.42015(19) 0.0301 1.0000 Uani .
C21 C 0.7967(3) 0.2615(2) 0.62465(19) 0.0297 1.0000 Uani .
C22 C 0.5886(3) 0.1961(2) 0.56756(18) 0.0277 1.0000 Uani .
C101 C 0.4775(3) 0.3682(3) 0.2717(2) 0.0457 1.0000 Uani .
C102 C 0.5500(3) 0.4342(2) 0.29876(19) 0.0329 1.0000 Uani .
C103 C 0.5492(4) 0.5077(3) 0.2724(2) 0.0411 1.0000 Uani .
C104 C 0.6318(4) 0.5489(2) 0.3115(2) 0.0385 1.0000 Uani .
C105 C 0.6668(4) 0.6315(2) 0.3060(2) 0.0543 1.0000 Uani .
C106 C 0.9552(3) 0.2660(2) 0.3755(2) 0.0352 1.0000 Uani .
C107 C 0.9415(3) 0.3492(2) 0.39128(18) 0.0298 1.0000 Uani .
C108 C 1.0161(3) 0.4082(2) 0.38852(19) 0.0357 1.0000 Uani .
C109 C 0.9695(3) 0.4765(2) 0.40318(19) 0.0335 1.0000 Uani .
C110 C 1.0146(4) 0.5564(2) 0.4060(2) 0.0441 1.0000 Uani .
C111 C 0.5718(3) 0.3893(2) 0.57587(19) 0.0358 1.0000 Uani .
C112 C 0.6376(3) 0.4485(2) 0.54796(19) 0.0300 1.0000 Uani .
C113 C 0.6514(3) 0.5256(2) 0.56687(19) 0.0338 1.0000 Uani .
C114 C 0.7101(3) 0.5595(2) 0.52471(19) 0.0311 1.0000 Uani .
C115 C 0.7403(4) 0.6437(2) 0.5187(2) 0.0414 1.0000 Uani .
C201 C 0.6500(4) 0.1808(3) 0.7300(2) 0.0490 1.0000 Uani .
C202 C 0.6927(3) 0.1061(3) 0.70979(18) 0.0370 1.0000 Uani .
C203 C 0.6982(4) 0.0342(3) 0.7415(2) 0.0464 1.0000 Uani .
C204 C 0.7480(3) -0.0158(3) 0.7058(2) 0.0402 1.0000 Uani .
C205 C 0.7704(4) -0.1009(3) 0.7179(2) 0.0611 1.0000 Uani .
C206 C 1.0371(3) 0.2374(2) 0.5866(2) 0.0418 1.0000 Uani .
C207 C 1.0135(3) 0.1524(2) 0.58689(18) 0.0278 1.0000 Uani .
C208 C 1.0869(3) 0.0922(2) 0.59174(18) 0.0296 1.0000 Uani .
C209 C 1.0294(3) 0.0249(2) 0.59334(17) 0.0274 1.0000 Uani .
C210 C 1.0700(3) -0.0569(2) 0.5955(2) 0.0366 1.0000 Uani .
C211 C 0.5405(3) 0.1008(2) 0.41879(18) 0.0302 1.0000 Uani .
C212 C 0.6164(3) 0.0425(2) 0.45706(17) 0.0241 1.0000 Uani .
C213 C 0.6163(3) -0.0369(2) 0.44669(18) 0.0273 1.0000 Uani .
C214 C 0.6958(3) -0.0672(2) 0.49498(18) 0.0262 1.0000 Uani .
C215 C 0.7305(3) -0.14963(19) 0.5090(2) 0.0346 1.0000 Uani .
B1 B 0.7748(4) 0.5151(3) 0.4192(2) 0.0323 1.0000 Uani .
B2 B 0.8264(4) -0.0073(2) 0.5969(2) 0.0286 1.0000 Uani .
H11 H 0.8006 0.5698 0.4169 0.0397 1.0000 Uiso R
H12 H 0.8523 -0.0619 0.6076 0.0348 1.0000 Uiso .
H21 H 0.8681 0.2378 0.4809 0.0413 1.0000 Uiso R
H22 H 0.7786 0.1806 0.4365 0.0413 1.0000 Uiso .
H31 H 0.3038 0.0832 0.7869 0.0706 1.0000 Uiso R
H32 H 0.2156 0.0679 0.7185 0.0706 1.0000 Uiso R
H1011 H 0.4254 0.3856 0.2312 0.0529 1.0000 Uiso R
H1012 H 0.4359 0.3504 0.3059 0.0529 1.0000 Uiso R
H1013 H 0.5226 0.3244 0.2600 0.0529 1.0000 Uiso R
H1031 H 0.4982 0.5276 0.2324 0.0493 1.0000 Uiso R
H1051 H 0.6206 0.6561 0.2663 0.0661 1.0000 Uiso R
H1052 H 0.6584 0.6607 0.3468 0.0661 1.0000 Uiso R
H1053 H 0.7447 0.6327 0.3013 0.0661 1.0000 Uiso R
H1061 H 1.0285 0.2580 0.3642 0.0444 1.0000 Uiso R
H1062 H 0.9486 0.2334 0.4148 0.0444 1.0000 Uiso R
H1063 H 0.8976 0.2506 0.3369 0.0444 1.0000 Uiso R
H1081 H 1.0902 0.4021 0.3778 0.0435 1.0000 Uiso R
H1101 H 1.0893 0.5549 0.3956 0.0541 1.0000 Uiso R
H1102 H 1.0183 0.5783 0.4515 0.0541 1.0000 Uiso R
H1103 H 0.9666 0.5899 0.3729 0.0541 1.0000 Uiso R
H1111 H 0.5421 0.4127 0.6132 0.0444 1.0000 Uiso R
H1112 H 0.6190 0.3439 0.5927 0.0444 1.0000 Uiso R
H1113 H 0.5104 0.3716 0.5405 0.0444 1.0000 Uiso R
H1131 H 0.6241 0.5514 0.6040 0.0415 1.0000 Uiso R
H1151 H 0.7156 0.6746 0.5542 0.0504 1.0000 Uiso R
H1152 H 0.8210 0.6484 0.5236 0.0504 1.0000 Uiso R
H1153 H 0.7043 0.6640 0.4743 0.0504 1.0000 Uiso R
H2011 H 0.6220 0.1733 0.7719 0.0610 1.0000 Uiso R
H2012 H 0.7097 0.2203 0.7374 0.0610 1.0000 Uiso R
H2013 H 0.5896 0.1992 0.6942 0.0610 1.0000 Uiso R
H2031 H 0.6706 0.0218 0.7828 0.0573 1.0000 Uiso R
H2051 H 0.7463 -0.1170 0.7595 0.0754 1.0000 Uiso R
H2052 H 0.8502 -0.1107 0.7226 0.0754 1.0000 Uiso R
H2053 H 0.7298 -0.1316 0.6797 0.0754 1.0000 Uiso R
H2061 H 1.1166 0.2455 0.5883 0.0515 1.0000 Uiso R
H2062 H 1.0157 0.2623 0.6261 0.0515 1.0000 Uiso R
H2063 H 0.9948 0.2613 0.5452 0.0515 1.0000 Uiso R
H2081 H 1.1670 0.0968 0.5937 0.0358 1.0000 Uiso R
H2101 H 1.1505 -0.0568 0.5977 0.0442 1.0000 Uiso R
H2102 H 1.0533 -0.0836 0.6356 0.0442 1.0000 Uiso R
H2103 H 1.0335 -0.0850 0.5547 0.0442 1.0000 Uiso R
H2111 H 0.4895 0.0738 0.3824 0.0355 1.0000 Uiso R
H2112 H 0.4980 0.1267 0.4491 0.0355 1.0000 Uiso R
H2113 H 0.5833 0.1406 0.3993 0.0355 1.0000 Uiso R
H2131 H 0.5675 -0.0663 0.4109 0.0337 1.0000 Uiso R
H2151 H 0.6852 -0.1845 0.4758 0.0416 1.0000 Uiso R
H2152 H 0.7204 -0.1640 0.5546 0.0416 1.0000 Uiso R
H2153 H 0.8089 -0.1555 0.5061 0.0416 1.0000 Uiso R

loop_
_atom_site_aniso_label
_atom_site_aniso_U_11
_atom_site_aniso_U_22
_atom_site_aniso_U_33
_atom_site_aniso_U_23
_atom_site_aniso_U_13
_atom_site_aniso_U_12
Mo1 0.02459(18) 0.02000(17) 0.02526(17) 0.00127(15) 0.00723(14) 0.00044(15)
Mo2 0.02256(17) 0.01888(16) 0.02354(17) 0.00045(14) 0.00731(13) 0.00024(15)
Cl1 0.0779(10) 0.0688(9) 0.0669(9) -0.0047(7) 0.0138(7) -0.0267(8)
Cl2 0.1456(16) 0.0768(11) 0.0686(10) 0.0015(8) 0.0452(10) 0.0232(11)
O11 0.070(2) 0.049(2) 0.0466(19) -0.0174(16) 0.0189(17) -0.0058(17)
O12 0.0280(17) 0.0424(18) 0.065(2) 0.0063(15) 0.0155(15) 0.0010(14)
O21 0.0493(19) 0.052(2) 0.0541(19) -0.0240(16) 0.0219(16) -0.0115(16)
O22 0.0270(17) 0.0382(17) 0.070(2) -0.0001(15) 0.0157(15) -0.0009(14)
N11 0.0292(18) 0.0232(17) 0.0307(18) 0.0040(14) 0.0063(15) 0.0032(14)
N12 0.0333(19) 0.0255(18) 0.0321(18) 0.0059(15) 0.0080(15) 0.0014(15)
N13 0.0293(18) 0.0209(17) 0.0336(18) 0.0020(14) 0.0100(14) 0.0000(14)
N14 0.0286(18) 0.0209(17) 0.0367(19) 0.0000(14) 0.0104(15) -0.0035(14)
N15 0.0292(18) 0.0216(17) 0.0259(17) -0.0006(13) 0.0081(14) 0.0008(14)
N16 0.0292(18) 0.0210(17) 0.0343(18) -0.0013(14) 0.0060(15) -0.0017(14)
N21 0.0281(18) 0.0301(18) 0.0273(17) 0.0016(14) 0.0086(14) -0.0006(15)
N22 0.0317(19) 0.0285(18) 0.0260(17) 0.0075(14) 0.0067(14) -0.0028(15)
N23 0.0198(16) 0.0215(17) 0.0295(17) 0.0017(13) 0.0051(13) -0.0009(13)
N24 0.0239(17) 0.0203(16) 0.0270(17) 0.0020(13) 0.0060(14) 0.0036(13)
N25 0.0256(18) 0.0178(16) 0.0235(16) 0.0026(13) 0.0074(14) 0.0014(13)
N26 0.0252(17) 0.0180(16) 0.0298(17) 0.0036(13) 0.0069(14) 0.0006(14)
C1 0.028(2) 0.023(2) 0.0203(19) -0.0019(15) 0.0053(16) -0.0034(17)
C2 0.041(2) 0.024(2) 0.033(2) 0.0096(17) 0.0157(19) 0.0080(18)
C3 0.063(3) 0.075(4) 0.038(3) -0.005(2) 0.019(2) -0.018(3)
C11 0.035(2) 0.032(2) 0.030(2) 0.0015(19) 0.0085(19) -0.0032(19)
C12 0.032(2) 0.024(2) 0.035(2) 0.0050(17) 0.0084(19) 0.0053(18)
C21 0.025(2) 0.031(2) 0.036(2) -0.0052(19) 0.0130(18) -0.0030(18)
C22 0.032(2) 0.020(2) 0.031(2) 0.0015(16) 0.0061(18) -0.0040(17)
C101 0.036(3) 0.058(3) 0.037(2) 0.003(2) -0.007(2) 0.001(2)
C102 0.032(2) 0.038(2) 0.029(2) 0.0052(19) 0.0068(18) 0.0049(19)
C103 0.045(3) 0.045(3) 0.033(2) 0.010(2) 0.007(2) 0.014(2)
C104 0.047(3) 0.037(2) 0.034(2) 0.014(2) 0.014(2) 0.012(2)
C105 0.070(4) 0.036(3) 0.058(3) 0.023(2) 0.017(3) 0.009(2)
C106 0.037(2) 0.027(2) 0.047(3) 0.0024(19) 0.022(2) 0.0036(19)
C107 0.030(2) 0.029(2) 0.033(2) 0.0061(17) 0.0112(18) 0.0028(17)
C108 0.027(2) 0.040(3) 0.042(3) 0.0062(19) 0.0116(19) -0.0010(19)
C109 0.032(2) 0.033(2) 0.036(2) 0.0008(19) 0.0087(19) -0.0059(19)
C110 0.043(3) 0.034(2) 0.058(3) 0.004(2) 0.016(2) -0.012(2)
C111 0.043(3) 0.034(2) 0.035(2) 0.0016(19) 0.018(2) 0.005(2)
C112 0.024(2) 0.030(2) 0.034(2) -0.0004(18) 0.0026(18) 0.0055(17)
C113 0.037(2) 0.031(2) 0.035(2) -0.0089(18) 0.0108(19) 0.0047(19)
C114 0.033(2) 0.025(2) 0.035(2) -0.0056(18) 0.0066(19) 0.0020(18)
C115 0.043(3) 0.029(2) 0.054(3) -0.010(2) 0.013(2) -0.001(2)
C201 0.051(3) 0.069(3) 0.032(2) -0.005(2) 0.021(2) 0.001(3)
C202 0.038(3) 0.052(3) 0.024(2) 0.000(2) 0.0119(19) -0.004(2)
C203 0.052(3) 0.061(3) 0.031(2) 0.009(2) 0.018(2) -0.008(2)
C204 0.043(3) 0.045(3) 0.034(2) 0.011(2) 0.011(2) -0.006(2)
C205 0.084(4) 0.052(3) 0.053(3) 0.026(2) 0.025(3) -0.009(3)
C206 0.032(3) 0.030(2) 0.067(3) 0.001(2) 0.017(2) -0.005(2)
C207 0.030(2) 0.028(2) 0.027(2) -0.0019(16) 0.0095(17) -0.0063(17)
C208 0.023(2) 0.032(2) 0.035(2) 0.0001(18) 0.0084(18) 0.0004(18)
C209 0.029(2) 0.030(2) 0.023(2) -0.0008(17) 0.0050(17) 0.0061(18)
C210 0.033(2) 0.032(2) 0.045(3) 0.0004(19) 0.008(2) 0.0075(19)
C211 0.033(2) 0.026(2) 0.030(2) -0.0014(17) 0.0019(18) -0.0002(18)
C212 0.025(2) 0.024(2) 0.025(2) 0.0008(16) 0.0100(17) -0.0008(16)
C213 0.029(2) 0.026(2) 0.028(2) -0.0037(17) 0.0098(18) -0.0040(17)
C214 0.027(2) 0.020(2) 0.034(2) 0.0000(17) 0.0111(18) -0.0044(17)
C215 0.036(2) 0.020(2) 0.048(3) -0.0009(17) 0.007(2) -0.0017(17)
B1 0.043(3) 0.017(2) 0.039(3) 0.002(2) 0.014(2) 0.001(2)
B2 0.032(3) 0.020(2) 0.034(2) 0.0046(19) 0.009(2) 0.000(2)

loop_
_atom_type_symbol
_atom_type_scat_dispersion_real
_atom_type_scat_dispersion_imag
_atom_type_scat_Cromer_Mann_a1
_atom_type_scat_Cromer_Mann_b1
_atom_type_scat_Cromer_Mann_a2
_atom_type_scat_Cromer_Mann_b2
_atom_type_scat_Cromer_Mann_a3
_atom_type_scat_Cromer_Mann_b3
_atom_type_scat_Cromer_Mann_a4
_atom_type_scat_Cromer_Mann_b4
_atom_type_scat_Cromer_Mann_c
_atom_type_scat_source
C 0.0033 0.0016 2.3100 20.8439 1.0200 10.2075 1.5886 0.5687 0.8650 51.6512 0.2156 'International Tables Vol C 4.2.6.8 and 6.1.1.4'
H 0.0000 0.0000 0.4930 10.5109 0.3229 26.1257 0.1402 3.1424 0.0408 57.7998 0.0030 'International Tables Vol C 4.2.6.8 and 6.1.1.4'
B 0.0013 0.0007 2.0545 23.2185 1.3326 1.0210 1.0979 60.3498 0.7068 0.1403 -0.1932 'International Tables Vol C 4.2.6.8 and 6.1.1.4'
Cl 0.1484 0.1585 11.4604 0.0104 7.1964 1.1662 6.2556 18.5194 1.6455 47.7784 -9.5574 'International Tables Vol C 4.2.6.8 and 6.1.1.4'
Mo -1.6832 0.6857 3.7025 0.2772 17.2356 1.0958 12.8876 11.0040 3.7429 61.6584 4.3875 'International Tables Vol C 4.2.6.8 and 6.1.1.4'
N 0.0061 0.0033 12.2126 0.0057 3.1322 9.8933 2.0125 28.9975 1.1663 0.5826 -11.5290 'International Tables Vol C 4.2.6.8 and 6.1.1.4'
O 0.0106 0.0060 3.0485 13.2771 2.2868 5.7011 1.5463 0.3239 0.8670 32.9089 0.2508 'International Tables Vol C 4.2.6.8 and 6.1.1.4'

loop_
_exptl_crystal_face_index_h
_exptl_crystal_face_index_k
_exptl_crystal_face_index_l
_exptl_crystal_face_perp_dist
1 0 0 0.030
-1 0 0 0.130
0 1 0 0.060
0 -1 0 0.050
0 0 -1 0.180
2 0 -1 0.015
-1 0 3 0.130

loop_
_geom_angle_atom_site_label_1
_geom_angle_atom_site_label_2
_geom_angle_atom_site_label_3
_geom_angle
_geom_angle_publ_flag
N11 Mo1 N13 80.51(11) yes
N11 Mo1 N15 78.99(10) yes
N13 Mo1 N15 86.22(11) yes
N11 Mo1 C1 162.44(13) yes
N13 Mo1 C1 112.68(13) yes
N15 Mo1 C1 90.03(12) yes
N11 Mo1 C2 160.35(12) yes
N13 Mo1 C2 86.10(12) yes
N15 Mo1 C2 114.58(12) yes
C1 Mo1 C2 37.12(13) yes
N11 Mo1 C11 89.84(13) yes
N13 Mo1 C11 93.72(14) yes
N15 Mo1 C11 168.69(13) yes
C1 Mo1 C11 100.38(14) yes
C2 Mo1 C11 76.67(14) yes
N11 Mo1 C12 88.28(13) yes
N13 Mo1 C12 167.82(13) yes
N15 Mo1 C12 96.38(13) yes
C1 Mo1 C12 79.28(15) yes
C2 Mo1 C12 103.47(14) yes
C11 Mo1 C12 81.41(16) yes
N21 Mo2 N23 80.57(11) yes
N21 Mo2 N25 83.34(10) yes
N23 Mo2 N25 85.73(10) yes
N21 Mo2 C1 158.22(13) yes
N23 Mo2 C1 119.59(13) yes
N25 Mo2 C1 105.03(12) yes
N21 Mo2 C2 163.79(12) yes
N23 Mo2 C2 85.20(12) yes
N25 Mo2 C2 87.92(12) yes
C1 Mo2 C2 37.90(13) yes
N21 Mo2 C21 90.51(13) yes
N23 Mo2 C21 89.78(13) yes
N25 Mo2 C21 172.91(13) yes
C1 Mo2 C21 81.97(15) yes
C2 Mo2 C21 97.19(14) yes
N21 Mo2 C22 84.37(13) yes
N23 Mo2 C22 164.73(12) yes
N25 Mo2 C22 90.05(12) yes
C1 Mo2 C22 75.68(15) yes
C2 Mo2 C22 109.34(14) yes
C21 Mo2 C22 92.88(15) yes
Mo1 N11 N12 120.2(2) yes
Mo1 N11 C102 133.5(3) yes
N12 N11 C102 106.2(3) yes
N11 N12 C104 109.8(3) yes
N11 N12 B1 120.0(3) yes
C104 N12 B1 130.1(3) yes
Mo1 N13 N14 118.5(2) yes
Mo1 N13 C107 135.5(2) yes
N14 N13 C107 106.0(3) yes
N13 N14 C109 110.2(3) yes
N13 N14 B1 120.3(3) yes
C109 N14 B1 128.1(3) yes
Mo1 N15 N16 118.9(2) yes
Mo1 N15 C112 134.4(2) yes
N16 N15 C112 105.8(3) yes
N15 N16 C114 110.3(3) yes
N15 N16 B1 120.4(3) yes
C114 N16 B1 127.5(3) yes
Mo2 N21 N22 117.0(2) yes
Mo2 N21 C202 135.6(3) yes
N22 N21 C202 107.0(3) yes
N21 N22 C204 109.0(3) yes
N21 N22 B2 122.0(3) yes
C204 N22 B2 129.0(3) yes
Mo2 N23 N24 117.9(2) yes
Mo2 N23 C207 135.4(2) yes
N24 N23 C207 106.4(3) yes
N23 N24 C209 109.5(3) yes
N23 N24 B2 120.4(3) yes
C209 N24 B2 129.9(3) yes
Mo2 N25 N26 119.3(2) yes
Mo2 N25 C212 134.7(2) yes
N26 N25 C212 105.7(3) yes
N25 N26 C214 110.0(3) yes
N25 N26 B2 119.1(3) yes
C214 N26 B2 130.3(3) yes
Mo1 C1 Mo2 168.0(2) yes
Mo1 C1 C2 84.8(2) yes
Mo2 C1 C2 83.2(2) yes
Mo1 C2 Mo2 116.97(16) yes
Mo1 C2 C1 58.08(19) yes
Mo2 C2 C1 58.89(19) yes
Mo1 C2 H21 107.8 no
Mo2 C2 H21 108.0 no
C1 C2 H21 125.6 no
Mo1 C2 H22 108.3 no
Mo2 C2 H22 108.2 no
C1 C2 H22 127.2 no
H21 C2 H22 107.2 no
Cl1 C3 Cl2 113.5(3) yes
Cl1 C3 H31 108.6 no
Cl2 C3 H31 108.5 no
Cl1 C3 H32 108.4 no
Cl2 C3 H32 108.4 no
H31 C3 H32 109.5 no
Mo1 C11 O11 177.6(4) yes
Mo1 C12 O12 176.0(3) yes
Mo2 C21 O21 178.0(3) yes
Mo2 C22 O22 178.1(3) yes
C102 C101 H1011 109.5 no
C102 C101 H1012 109.5 no
H1011 C101 H1012 109.5 no
C102 C101 H1013 109.4 no
H1011 C101 H1013 109.5 no
H1012 C101 H1013 109.5 no
C101 C102 N11 123.8(3) yes
C101 C102 C103 126.6(4) yes
N11 C102 C103 109.6(4) yes
C102 C103 C104 107.2(4) yes
C102 C103 H1031 126.4 no
C104 C103 H1031 126.4 no
C103 C104 N12 107.1(4) yes
C103 C104 C105 129.9(4) yes
N12 C104 C105 123.0(4) yes
C104 C105 H1051 109.4 no
C104 C105 H1052 109.5 no
H1051 C105 H1052 109.5 no
C104 C105 H1053 109.4 no
H1051 C105 H1053 109.5 no
H1052 C105 H1053 109.5 no
C107 C106 H1061 109.4 no
C107 C106 H1062 109.5 no
H1061 C106 H1062 109.5 no
C107 C106 H1063 109.5 no
H1061 C106 H1063 109.5 no
H1062 C106 H1063 109.5 no
C106 C107 N13 124.6(3) yes
C106 C107 C108 126.1(4) yes
N13 C107 C108 109.3(3) yes
C107 C108 C109 107.4(4) yes
C107 C108 H1081 126.3 no
C109 C108 H1081 126.3 no
C108 C109 N14 107.2(3) yes
C108 C109 C110 128.9(4) yes
N14 C109 C110 123.9(4) yes
C109 C110 H1101 109.4 no
C109 C110 H1102 109.5 no
H1101 C110 H1102 109.5 no
C109 C110 H1103 109.5 no
H1101 C110 H1103 109.5 no
H1102 C110 H1103 109.5 no
C112 C111 H1111 109.5 no
C112 C111 H1112 109.5 no
H1111 C111 H1112 109.5 no
C112 C111 H1113 109.4 no
H1111 C111 H1113 109.5 no
H1112 C111 H1113 109.5 no
C111 C112 N15 123.7(3) yes
C111 C112 C113 126.5(4) yes
N15 C112 C113 109.7(3) yes
C112 C113 C114 106.5(3) yes
C112 C113 H1131 126.8 no
C114 C113 H1131 126.7 no
C113 C114 N16 107.6(3) yes
C113 C114 C115 129.4(4) yes
N16 C114 C115 122.8(4) yes
C114 C115 H1151 109.4 no
C114 C115 H1152 109.5 no
H1151 C115 H1152 109.5 no
C114 C115 H1153 109.5 no
H1151 C115 H1153 109.5 no
H1152 C115 H1153 109.5 no
C202 C201 H2011 109.6 no
C202 C201 H2012 109.4 no
H2011 C201 H2012 109.5 no
C202 C201 H2013 109.4 no
H2011 C201 H2013 109.5 no
H2012 C201 H2013 109.5 no
C201 C202 N21 122.7(4) yes
C201 C202 C203 128.9(4) yes
N21 C202 C203 108.4(4) yes
C202 C203 C204 107.3(4) yes
C202 C203 H2031 126.3 no
C204 C203 H2031 126.3 no
C203 C204 N22 108.3(4) yes
C203 C204 C205 128.3(4) yes
N22 C204 C205 123.4(4) yes
C204 C205 H2051 109.5 no
C204 C205 H2052 109.4 no
H2051 C205 H2052 109.5 no
C204 C205 H2053 109.5 no
H2051 C205 H2053 109.5 no
H2052 C205 H2053 109.5 no
C207 C206 H2061 109.5 no
C207 C206 H2062 109.4 no
H2061 C206 H2062 109.5 no
C207 C206 H2063 109.5 no
H2061 C206 H2063 109.5 no
H2062 C206 H2063 109.5 no
C206 C207 N23 123.0(3) yes
C206 C207 C208 127.5(4) yes
N23 C207 C208 109.5(3) yes
C207 C208 C209 107.0(3) yes
C207 C208 H2081 126.5 no
C209 C208 H2081 126.5 no
C208 C209 N24 107.6(3) yes
C208 C209 C210 128.3(3) yes
N24 C209 C210 124.0(3) yes
C209 C210 H2101 109.5 no
C209 C210 H2102 109.5 no
H2101 C210 H2102 109.5 no
C209 C210 H2103 109.5 no
H2101 C210 H2103 109.5 no
H2102 C210 H2103 109.5 no
C212 C211 H2111 109.4 no
C212 C211 H2112 109.4 no
H2111 C211 H2112 109.5 no
C212 C211 H2113 109.5 no
H2111 C211 H2113 109.5 no
H2112 C211 H2113 109.5 no
C211 C212 N25 123.0(3) yes
C211 C212 C213 126.8(3) yes
N25 C212 C213 110.2(3) yes
C212 C213 C214 106.7(3) yes
C212 C213 H2131 126.7 no
C214 C213 H2131 126.7 no
C213 C214 N26 107.4(3) yes
C213 C214 C215 130.3(3) yes
N26 C214 C215 122.3(3) yes
C214 C215 H2151 109.4 no
C214 C215 H2152 109.3 no
H2151 C215 H2152 109.5 no
C214 C215 H2153 109.6 no
H2151 C215 H2153 109.5 no
H2152 C215 H2153 109.5 no
N14 B1 N12 109.9(3) yes
N14 B1 N16 111.5(3) yes
N12 B1 N16 108.2(3) yes
N14 B1 H11 109.1 no
N12 B1 H11 109.1 no
N16 B1 H11 109.1 no
N24 B2 N22 110.5(3) yes
N24 B2 N26 110.1(3) yes
N22 B2 N26 109.1(3) yes
N24 B2 H12 109.1 no
N22 B2 H12 109.0 no
N26 B2 H12 109.2 no

loop_
_geom_bond_atom_site_label_1
_geom_bond_atom_site_label_2
_geom_bond_distance
_geom_bond_publ_flag
Mo1 N11 2.249(3) yes
Mo1 N13 2.271(3) yes
Mo1 N15 2.305(3) yes
Mo1 C1 1.999(3) yes
Mo1 C2 2.345(4) yes
Mo1 C11 1.967(4) yes
Mo1 C12 1.961(4) yes
Mo2 N21 2.244(3) yes
Mo2 N23 2.247(3) yes
Mo2 N25 2.274(3) yes
Mo2 C1 1.981(4) yes
Mo2 C2 2.297(4) yes
Mo2 C21 1.970(4) yes
Mo2 C22 1.997(4) yes
Cl1 C3 1.764(5) yes
Cl2 C3 1.725(5) yes
O11 C11 1.160(4) yes
O12 C12 1.164(4) yes
O21 C21 1.147(4) yes
O22 C22 1.143(4) yes
N11 N12 1.376(4) yes
N11 C102 1.355(5) yes
N12 C104 1.360(5) yes
N12 B1 1.540(5) yes
N13 N14 1.386(4) yes
N13 C107 1.352(4) yes
N14 C109 1.352(5) yes
N14 B1 1.549(5) yes
N15 N16 1.372(4) yes
N15 C112 1.353(4) yes
N16 C114 1.347(4) yes
N16 B1 1.522(5) yes
N21 N22 1.382(4) yes
N21 C202 1.353(4) yes
N22 C204 1.354(5) yes
N22 B2 1.543(5) yes
N23 N24 1.380(4) yes
N23 C207 1.339(4) yes
N24 C209 1.342(4) yes
N24 B2 1.546(5) yes
N25 N26 1.379(4) yes
N25 C212 1.344(4) yes
N26 C214 1.354(4) yes
N26 B2 1.520(5) yes
C1 C2 1.421(5) yes
C2 H21 1.017 no
C2 H22 1.011 no
C3 H31 1.000 no
C3 H32 1.000 no
C101 C102 1.494(5) yes
C101 H1011 1.000 no
C101 H1012 1.000 no
C101 H1013 1.000 no
C102 C103 1.376(5) yes
C103 C104 1.378(6) yes
C103 H1031 1.000 no
C104 C105 1.499(6) yes
C105 H1051 1.000 no
C105 H1052 1.000 no
C105 H1053 1.000 no
C106 C107 1.487(5) yes
C106 H1061 1.000 no
C106 H1062 1.000 no
C106 H1063 1.000 no
C107 C108 1.389(5) yes
C108 C109 1.371(5) yes
C108 H1081 1.000 no
C109 C110 1.485(5) yes
C110 H1101 1.000 no
C110 H1102 1.000 no
C110 H1103 1.000 no
C111 C112 1.493(5) yes
C111 H1111 1.000 no
C111 H1112 1.000 no
C111 H1113 1.000 no
C112 C113 1.384(5) yes
C113 C114 1.371(5) yes
C113 H1131 1.000 no
C114 C115 1.510(5) yes
C115 H1151 1.000 no
C115 H1152 1.000 no
C115 H1153 1.000 no
C201 C202 1.482(6) yes
C201 H2011 1.000 no
C201 H2012 1.000 no
C201 H2013 1.000 no
C202 C203 1.394(6) yes
C203 C204 1.358(6) yes
C203 H2031 1.000 no
C204 C205 1.503(6) yes
C205 H2051 1.000 no
C205 H2052 1.000 no
C205 H2053 1.000 no
C206 C207 1.493(5) yes
C206 H2061 1.000 no
C206 H2062 1.000 no
C206 H2063 1.000 no
C207 C208 1.376(5) yes
C208 C209 1.369(5) yes
C208 H2081 1.000 no
C209 C210 1.495(5) yes
C210 H2101 1.000 no
C210 H2102 1.000 no
C210 H2103 1.000 no
C211 C212 1.497(5) yes
C211 H2111 1.000 no
C211 H2112 1.000 no
C211 H2113 1.000 no
C212 C213 1.384(5) yes
C213 C214 1.368(5) yes
C213 H2131 1.000 no
C214 C215 1.495(5) yes
C215 H2151 1.000 no
C215 H2152 1.000 no
C215 H2153 1.000 no
B1 H11 1.000 no
B2 H12 1.003 no
